data_2207003
loop_
_publ_author_name
'Andrews, Christopher G.'
'Macdonald, Charles L. B.'

_publ_section_title
;
 Cobaltocenium trifluoromethanesulfonate
;
_journal_coeditor_code LH6486
_journal_issue 10
_journal_name_full 'Acta Crystallographica Section E'
_journal_page_first m2103
_journal_page_last m2105
_journal_paper_doi 10.1107/S1600536805029879
_journal_volume 61
_journal_year 2005
_chemical_formula_analytical 'C11 H10 Co F3 O3 S'
_chemical_formula_iupac '[Co (C5 H5)2] (C F3 O3 S)'
_chemical_formula_moiety 'C10 H10 Co + , C F3 O3 S -'
_chemical_formula_structural '[C10 H10 Co] [C F3 O3 S]'
_chemical_formula_sum 'C11 H10 Co F3 O3 S'
_chemical_formula_weight 338.18
_chemical_melting_point 603.6(5)
_chemical_name_common 'cobaltocenium triflate'
_chemical_name_systematic
;
Bis(\h^5^-cyclopentadienyl)cobalt(III) trifluoromethanesulfonate
;
_space_group_IT_number 14
_symmetry_cell_setting monoclinic
_symmetry_space_group_name_Hall '-P 2ybc'
_symmetry_space_group_name_H-M 'P 1 21/c 1'
_atom_sites_solution_hydrogens geom
_atom_sites_solution_primary direct
_atom_sites_solution_secondary difmap
_cell_angle_alpha 90.00
_cell_angle_beta 106.069(2)
_cell_angle_gamma 90.00
_cell_formula_units_Z 12
_cell_length_a 16.326(3)
_cell_length_b 13.119(3)
_cell_length_c 17.644(3)
_cell_measurement_reflns_used 5242
_cell_measurement_temperature 173(2)
_cell_measurement_theta_max 27.31
_cell_measurement_theta_min 3.01
_cell_volume 3631.4(12)
_computing_cell_refinement SMART
_computing_data_collection 'SMART (Bruker, 1997)'
_computing_data_reduction 'SAINT-Plus (Bruker, 1997)'
_computing_molecular_graphics 'SHELXTL (Bruker, 1997)'
_computing_publication_material 'SHELXTL, PLATON (Spek, 2003) and WinGX (Farrugia, 1999)'
_computing_structure_refinement 'SHELXL97 (Sheldrick, 1997)'
_computing_structure_solution 'SIR97 (Altomare et al., 1999)'
_diffrn_ambient_temperature 173(2)
_diffrn_measured_fraction_theta_full 0.988
_diffrn_measured_fraction_theta_max 0.988
_diffrn_measurement_device_type 'Bruker SMART CCD area-detector'
_diffrn_measurement_method '\f and \w'
_diffrn_radiation_monochromator graphite
_diffrn_radiation_source 'fine-focus sealed tube'
_diffrn_radiation_type MoK\a
_diffrn_radiation_wavelength 0.71073
_diffrn_reflns_av_R_equivalents 0.1108
_diffrn_reflns_av_sigmaI/netI 0.1069
_diffrn_reflns_limit_h_max 20
_diffrn_reflns_limit_h_min -20
_diffrn_reflns_limit_k_max 17
_diffrn_reflns_limit_k_min -16
_diffrn_reflns_limit_l_max 22
_diffrn_reflns_limit_l_min -22
_diffrn_reflns_number 39731
_diffrn_reflns_theta_full 27.50
_diffrn_reflns_theta_max 27.50
_diffrn_reflns_theta_min 1.30
_diffrn_standards_decay_% 0
_diffrn_standards_interval_count 0
_diffrn_standards_interval_time 0
_diffrn_standards_number 0
_exptl_absorpt_coefficient_mu 1.628
_exptl_absorpt_correction_T_max 0.614
_exptl_absorpt_correction_T_min 0.466
_exptl_absorpt_correction_type multi-scan
_exptl_absorpt_process_details '(SADABS; Bruker, 2000)'
_exptl_crystal_colour yellow
_exptl_crystal_density_diffrn 1.856
_exptl_crystal_density_method 'not measured'
_exptl_crystal_description block
_exptl_crystal_F_000 2040
_exptl_crystal_size_max 0.40
_exptl_crystal_size_mid 0.30
_exptl_crystal_size_min 0.30
_refine_diff_density_max 1.392
_refine_diff_density_min -0.733
_refine_ls_extinction_method none
_refine_ls_goodness_of_fit_ref 1.038
_refine_ls_hydrogen_treatment constr
_refine_ls_matrix_type full
_refine_ls_number_parameters 517
_refine_ls_number_reflns 8245
_refine_ls_number_restraints 0
_refine_ls_restrained_S_all 1.038
_refine_ls_R_factor_all 0.1692
_refine_ls_R_factor_gt 0.0715
_refine_ls_shift/su_max 0.001
_refine_ls_shift/su_mean 0.000
_refine_ls_structure_factor_coef Fsqd
_refine_ls_weighting_details 'calc w = 1/[\s^2^(Fo^2^)+(0.077P)^2^+11.3024P] where P=(Fo^2^+2Fc^2^)/3'
_refine_ls_weighting_scheme calc
_refine_ls_wR_factor_gt 0.1663
_refine_ls_wR_factor_ref 0.2122
_reflns_number_gt 3836
_reflns_number_total 8245
_reflns_threshold_expression I>2\s(I)
_cod_data_source_file lh6486.cif
_cod_data_source_block I
_cod_depositor_comments
;
The following automatic conversions were performed:
'_symmetry_cell_setting' value 'Monoclinic' changed to 'monoclinic'
according to '/home/saulius/struct/CIF-dictionaries/cif_core.dic'
dictionary named 'cif_core.dic' version 2.4.1 from 2010-06-29.

Automatic conversion script
Id: cif_fix_enum 1527 2010-12-29 10:47:43Z saulius 

The following automatic conversions were performed:

'_chemical_melting_point' value '330-331 C' was changed to '603.6(5)'
- it was converted from degrees Celsius(C) to Kelvins(K), the average
value was taken and precision was estimated.

Automatic conversion script
Id: cif_fix_values 1646 2011-03-28 12:23:43Z adriana 

The following automatic conversions were performed:

'_chemical_melting_point' value '330-331 C' was changed to '603.6(5)'
- it was converted from degrees Celsius(C) to Kelvins(K), the average
value was taken and precision was
estimated.

'_symmetry_cell_setting' value 'Monoclinic' changed to
'monoclinic' according to
/home/saulius/struct/CIF-dictionaries/cif_core.dic dictionary named
'cif_core.dic' version 2.4.1 from 2010-06-29.

Automatic conversion script
Id: cif_fix_values 1715 2011-07-08 13:25:40Z adriana 
;
_cod_original_sg_symbol_H-M 'P 21/c'
_cod_database_code 2207003
_cod_database_fobs_code 2207003

loop_
_symmetry_equiv_pos_as_xyz
'x, y, z'
'-x, y+1/2, -z+1/2'
'-x, -y, -z'
'x, -y-1/2, z-1/2'

loop_
_atom_site_label
_atom_site_fract_x
_atom_site_fract_y
_atom_site_fract_z
_atom_site_U_iso_or_equiv
_atom_site_adp_type
_atom_site_calc_flag
_atom_site_refinement_flags
_atom_site_occupancy
_atom_site_type_symbol
Co1 0.66588(6) 0.01084(7) 0.16604(6) 0.0215(2) Uani d . 1 Co
C11 0.5992(5) 0.0003(5) 0.0507(4) 0.0311(19) Uani d . 1 C
H11 0.6228 -0.0017 0.0073 0.037 Uiso calc R 1 H
C12 0.5818(5) -0.0842(5) 0.0936(4) 0.0317(19) Uani d . 1 C
H12 0.5909 -0.1537 0.0833 0.038 Uiso calc R 1 H
C13 0.5492(5) -0.0484(7) 0.1535(5) 0.041(2) Uani d . 1 C
H13 0.5331 -0.0893 0.1915 0.050 Uiso calc R 1 H
C14 0.5440(5) 0.0585(6) 0.1487(5) 0.035(2) Uani d . 1 C
H14 0.5236 0.1023 0.1823 0.042 Uiso calc R 1 H
C15 0.5744(5) 0.0884(6) 0.0852(4) 0.0330(19) Uani d . 1 C
H15 0.5778 0.1566 0.0681 0.040 Uiso calc R 1 H
C16 0.7337(5) 0.0063(6) 0.2812(5) 0.0344(19) Uani d . 1 C
H16 0.7105 -0.0042 0.3244 0.041 Uiso calc R 1 H
C17 0.7628(5) -0.0707(6) 0.2375(5) 0.041(2) Uani d . 1 C
H17 0.7643 -0.1419 0.2477 0.049 Uiso calc R 1 H
C18 0.7888(5) -0.0228(8) 0.1769(5) 0.049(3) Uani d . 1 C
H18 0.8091 -0.0561 0.1378 0.058 Uiso calc R 1 H
C19 0.7794(5) 0.0822(7) 0.1840(5) 0.042(2) Uani d . 1 C
H19 0.7935 0.1326 0.1510 0.051 Uiso calc R 1 H
C110 0.7461(5) 0.1014(5) 0.2477(5) 0.0325(19) Uani d . 1 C
H110 0.7339 0.1666 0.2653 0.039 Uiso calc R 1 H
Co2 0.66980(6) 0.99404(7) 0.66909(6) 0.0203(2) Uani d . 1 Co
C21 0.6445(5) 1.0978(6) 0.5808(4) 0.0305(18) Uani d . 1 C
H21 0.5936 1.1024 0.5388 0.037 Uiso calc R 1 H
C22 0.6602(5) 1.1467(5) 0.6546(4) 0.0277(18) Uani d . 1 C
H22 0.6217 1.1899 0.6711 0.033 Uiso calc R 1 H
C23 0.7433(5) 1.1202(5) 0.6996(5) 0.0299(18) Uani d . 1 C
H23 0.7705 1.1427 0.7517 0.036 Uiso calc R 1 H
C24 0.7792(5) 1.0537(5) 0.6533(4) 0.0283(17) Uani d . 1 C
H24 0.8342 1.0237 0.6685 0.034 Uiso calc R 1 H
C25 0.7166(5) 1.0414(5) 0.5804(4) 0.0295(18) Uani d . 1 C
H25 0.7228 1.0009 0.5377 0.035 Uiso calc R 1 H
C26 0.6986(5) 0.8827(5) 0.7511(4) 0.0287(18) Uani d . 1 C
H26 0.7521 0.8723 0.7887 0.034 Uiso calc R 1 H
C27 0.6731(5) 0.8394(6) 0.6756(5) 0.035(2) Uani d . 1 C
H27 0.7063 0.7949 0.6536 0.042 Uiso calc R 1 H
C28 0.5905(6) 0.8726(6) 0.6383(5) 0.039(2) Uani d . 1 C
H28 0.5577 0.8553 0.5865 0.047 Uiso calc R 1 H
C29 0.5648(5) 0.9373(6) 0.6921(5) 0.041(2) Uani d . 1 C
H29 0.5111 0.9705 0.6826 0.049 Uiso calc R 1 H
C210 0.6322(5) 0.9440(5) 0.7622(4) 0.0307(18) Uani d . 1 C
H210 0.6327 0.9824 0.8079 0.037 Uiso calc R 1 H
Co3 0.0000 0.5000 0.0000 0.0201(3) Uani d S 1 Co
C31 -0.0875(5) 0.5896(6) -0.0754(5) 0.035(2) Uani d . 1 C
H31 -0.0801 0.6580 -0.0901 0.042 Uiso calc R 1 H
C32 -0.0708(5) 0.5017(6) -0.1139(4) 0.034(2) Uani d . 1 C
H32 -0.0490 0.4998 -0.1585 0.041 Uiso calc R 1 H
C33 -0.0923(5) 0.4165(6) -0.0743(5) 0.036(2) Uani d . 1 C
H33 -0.0883 0.3471 -0.0882 0.043 Uiso calc R 1 H
C34 -0.1203(4) 0.4518(6) -0.0115(5) 0.035(2) Uani d . 1 C
H34 -0.1386 0.4107 0.0251 0.042 Uiso calc R 1 H
C35 -0.1170(5) 0.5589(6) -0.0114(5) 0.036(2) Uani d . 1 C
H35 -0.1321 0.6028 0.0255 0.044 Uiso calc R 1 H
Co4 0.0000 0.0000 0.0000 0.0214(3) Uani d S 1 Co
C41 0.1132(6) 0.0690(7) 0.0463(6) 0.051(3) Uani d . 1 C
H41 0.1651 0.0530 0.0344 0.061 Uiso calc R 1 H
C42 0.0528(7) 0.1403(6) 0.0064(5) 0.049(3) Uani d . 1 C
H42 0.0554 0.1815 -0.0372 0.058 Uiso calc R 1 H
C43 -0.0129(6) 0.1384(6) 0.0442(6) 0.051(3) Uani d . 1 C
H43 -0.0633 0.1786 0.0307 0.061 Uiso calc R 1 H
C44 -0.0089(7) -0.0680(8) -0.1038(5) 0.054(3) Uani d . 1 C
H44 0.0238 -0.0509 -0.1389 0.065 Uiso calc R 1 H
C45 -0.0857(7) -0.0269(7) -0.1043(6) 0.059(3) Uani d . 1 C
H45 -0.1151 0.0237 -0.1401 0.070 Uiso calc R 1 H
S1 0.74411(12) 0.17793(14) 0.93918(11) 0.0256(4) Uani d . 1 S
O11 0.7946(3) 0.2022(4) 0.8865(3) 0.0361(13) Uani d . 1 O
O12 0.7140(4) 0.0748(4) 0.9346(4) 0.0464(16) Uani d . 1 O
O13 0.7754(4) 0.2187(5) 1.0173(3) 0.0458(15) Uani d . 1 O
C1 0.6468(5) 0.2490(6) 0.8970(5) 0.0317(19) Uani d . 1 C
F11 0.5893(3) 0.2327(4) 0.9376(3) 0.0424(12) Uani d . 1 F
F12 0.6609(3) 0.3486(3) 0.8986(3) 0.0472(13) Uani d . 1 F
F13 0.6108(3) 0.2233(4) 0.8238(3) 0.0520(13) Uani d . 1 F
S2 0.41440(12) 0.17352(14) 0.59981(12) 0.0275(5) Uani d . 1 S
O21 0.4596(3) 0.2037(4) 0.5436(3) 0.0414(14) Uani d . 1 O
O22 0.3852(4) 0.0694(4) 0.5930(4) 0.0469(16) Uani d . 1 O
O23 0.4509(4) 0.2086(5) 0.6787(3) 0.0505(16) Uani d . 1 O
C2 0.3160(5) 0.2444(6) 0.5668(5) 0.0311(19) Uani d . 1 C
F21 0.2629(3) 0.2246(4) 0.6105(3) 0.0454(12) Uani d . 1 F
F22 0.3297(3) 0.3443(3) 0.5691(3) 0.0462(13) Uani d . 1 F
F23 0.2751(3) 0.2203(4) 0.4927(3) 0.0478(13) Uani d . 1 F
S3 0.07830(12) 0.28934(14) 0.78776(11) 0.0236(4) Uani d . 1 S
O31 0.1192(3) 0.2698(4) 0.7272(3) 0.0322(13) Uani d . 1 O
O32 0.1206(4) 0.2477(4) 0.8635(3) 0.0498(17) Uani d . 1 O
O33 0.0470(4) 0.3916(4) 0.7892(3) 0.0394(14) Uani d . 1 O
C3 -0.0184(5) 0.2131(6) 0.7558(5) 0.0306(18) Uani d . 1 C
F31 -0.0673(3) 0.2248(4) 0.8052(3) 0.0535(14) Uani d . 1 F
F32 -0.0654(3) 0.2393(4) 0.6856(3) 0.0554(15) Uani d . 1 F
F33 -0.0012(3) 0.1148(3) 0.7558(3) 0.0536(14) Uani d . 1 F

loop_
_atom_site_aniso_label
_atom_site_aniso_U_11
_atom_site_aniso_U_22
_atom_site_aniso_U_33
_atom_site_aniso_U_12
_atom_site_aniso_U_13
_atom_site_aniso_U_23
Co1 0.0183(5) 0.0230(5) 0.0229(5) 0.0010(4) 0.0051(4) -0.0003(4)
C11 0.038(5) 0.032(4) 0.021(4) 0.003(3) 0.005(4) -0.002(3)
C12 0.030(5) 0.018(4) 0.034(5) -0.005(3) -0.011(4) -0.008(3)
C13 0.028(5) 0.050(5) 0.043(5) -0.012(4) 0.006(4) 0.008(4)
C14 0.018(4) 0.052(5) 0.038(5) 0.001(4) 0.010(4) -0.007(4)
C15 0.032(5) 0.032(4) 0.029(5) 0.009(3) -0.002(4) 0.010(4)
C16 0.037(5) 0.037(5) 0.025(4) 0.008(4) 0.003(4) 0.004(3)
C17 0.039(5) 0.027(4) 0.046(6) 0.014(4) -0.008(4) 0.004(4)
C18 0.020(5) 0.077(7) 0.050(6) 0.005(4) 0.013(4) -0.029(5)
C19 0.015(4) 0.065(6) 0.043(6) -0.014(4) 0.003(4) 0.005(5)
C110 0.035(5) 0.021(4) 0.036(5) 0.000(3) 0.000(4) -0.004(3)
Co2 0.0199(5) 0.0202(5) 0.0218(5) -0.0002(4) 0.0075(4) 0.0007(4)
C21 0.027(5) 0.036(4) 0.028(4) -0.009(3) 0.008(4) 0.011(3)
C22 0.027(4) 0.021(4) 0.039(5) 0.002(3) 0.016(4) 0.005(3)
C23 0.027(5) 0.031(4) 0.033(5) -0.010(3) 0.012(4) 0.001(3)
C24 0.024(4) 0.026(4) 0.035(5) -0.005(3) 0.008(4) 0.005(3)
C25 0.034(5) 0.028(4) 0.031(4) -0.012(3) 0.017(4) -0.001(3)
C26 0.028(5) 0.027(4) 0.029(4) -0.001(3) 0.005(4) 0.011(3)
C27 0.046(5) 0.022(4) 0.043(5) -0.003(4) 0.020(4) 0.000(4)
C28 0.042(6) 0.038(5) 0.032(5) -0.021(4) 0.000(4) 0.007(4)
C29 0.024(5) 0.042(5) 0.060(6) 0.002(4) 0.020(4) 0.024(4)
C210 0.046(5) 0.028(4) 0.028(4) -0.004(4) 0.027(4) 0.003(3)
Co3 0.0159(7) 0.0234(7) 0.0215(8) 0.0010(6) 0.0061(6) -0.0019(6)
C31 0.027(5) 0.029(4) 0.040(5) 0.008(3) -0.007(4) 0.007(4)
C32 0.024(4) 0.059(6) 0.022(4) 0.003(4) 0.010(3) -0.002(4)
C33 0.026(5) 0.032(4) 0.043(5) -0.005(3) -0.002(4) -0.020(4)
C34 0.015(4) 0.049(5) 0.042(5) 0.000(4) 0.011(4) 0.005(4)
C35 0.022(5) 0.048(5) 0.038(5) 0.014(4) 0.004(4) -0.012(4)
Co4 0.0256(8) 0.0189(7) 0.0188(8) -0.0010(6) 0.0046(6) -0.0026(5)
C41 0.038(6) 0.051(6) 0.071(7) -0.009(5) 0.027(5) -0.038(5)
C42 0.082(8) 0.032(5) 0.030(5) -0.024(5) 0.012(5) 0.002(4)
C43 0.041(6) 0.024(4) 0.078(7) 0.006(4) -0.001(5) -0.028(5)
C44 0.076(8) 0.061(6) 0.038(6) -0.037(6) 0.037(6) -0.036(5)
C45 0.076(8) 0.038(5) 0.037(6) -0.007(5) -0.026(5) 0.004(4)
S1 0.0263(11) 0.0264(10) 0.0267(10) 0.0012(8) 0.0117(8) 0.0009(8)
O11 0.033(3) 0.047(3) 0.033(3) -0.002(3) 0.018(3) -0.001(3)
O12 0.046(4) 0.026(3) 0.076(5) 0.000(3) 0.033(3) 0.006(3)
O13 0.040(4) 0.061(4) 0.033(3) 0.002(3) 0.006(3) -0.005(3)
C1 0.034(5) 0.031(4) 0.033(5) 0.005(3) 0.014(4) 0.001(4)
F11 0.032(3) 0.055(3) 0.049(3) 0.005(2) 0.025(2) 0.004(2)
F12 0.062(3) 0.026(3) 0.061(3) 0.005(2) 0.028(3) 0.009(2)
F13 0.038(3) 0.077(4) 0.034(3) 0.002(3) -0.002(2) -0.008(3)
S2 0.0225(11) 0.0248(10) 0.0333(11) 0.0011(8) 0.0046(9) 0.0025(8)
O21 0.033(3) 0.047(3) 0.051(4) -0.004(3) 0.023(3) 0.001(3)
O22 0.050(4) 0.023(3) 0.068(4) -0.002(3) 0.016(3) 0.002(3)
O23 0.043(4) 0.060(4) 0.037(4) -0.004(3) -0.008(3) -0.001(3)
C2 0.027(5) 0.033(5) 0.030(5) 0.005(3) 0.001(4) 0.000(3)
F21 0.031(3) 0.054(3) 0.059(3) -0.005(2) 0.025(2) -0.007(3)
F22 0.061(4) 0.027(3) 0.055(3) 0.004(2) 0.025(3) 0.003(2)
F23 0.041(3) 0.065(3) 0.030(3) 0.005(3) -0.001(2) -0.009(2)
S3 0.0205(10) 0.0249(9) 0.0258(10) -0.0029(8) 0.0072(8) -0.0009(8)
O31 0.030(3) 0.029(3) 0.046(3) 0.002(2) 0.023(3) 0.008(2)
O32 0.039(4) 0.063(4) 0.040(4) -0.011(3) -0.002(3) 0.017(3)
O33 0.045(4) 0.026(3) 0.055(4) -0.001(3) 0.027(3) -0.007(3)
C3 0.039(5) 0.027(4) 0.029(4) -0.004(4) 0.015(4) 0.003(3)
F31 0.044(3) 0.074(4) 0.057(3) -0.018(3) 0.037(3) -0.013(3)
F32 0.039(3) 0.082(4) 0.036(3) -0.014(3) -0.005(2) 0.009(3)
F33 0.064(4) 0.030(3) 0.072(4) -0.021(2) 0.027(3) -0.012(3)

loop_
_atom_type_symbol
_atom_type_description
_atom_type_scat_dispersion_real
_atom_type_scat_dispersion_imag
_atom_type_scat_source
C C 0.0033 0.0016 'International Tables Vol C Tables 4.2.6.8 and 6.1.1.4'
H H 0.0000 0.0000 'International Tables Vol C Tables 4.2.6.8 and 6.1.1.4'
O O 0.0106 0.0060 'International Tables Vol C Tables 4.2.6.8 and 6.1.1.4'
F F 0.0171 0.0103 'International Tables Vol C Tables 4.2.6.8 and 6.1.1.4'
S S 0.1246 0.1234 'International Tables Vol C Tables 4.2.6.8 and 6.1.1.4'
Co Co 0.3494 0.9721 'International Tables Vol C Tables 4.2.6.8 and 6.1.1.4'

loop_
_geom_angle_atom_site_label_1
_geom_angle_atom_site_label_2
_geom_angle_atom_site_label_3
_geom_angle_site_symmetry_1
_geom_angle_site_symmetry_3
_geom_angle
C18 Co1 C13 . . 144.6(4)
C18 Co1 C19 . . 40.5(3)
C13 Co1 C19 . . 174.3(4)
C18 Co1 C12 . . 114.2(3)
C13 Co1 C12 . . 40.3(3)
C19 Co1 C12 . . 144.7(4)
C18 Co1 C14 . . 173.8(4)
C13 Co1 C14 . . 40.7(3)
C19 Co1 C14 . . 134.4(4)
C12 Co1 C14 . . 68.2(3)
C18 Co1 C16 . . 69.2(4)
C13 Co1 C16 . . 109.7(3)
C19 Co1 C16 . . 68.5(3)
C12 Co1 C16 . . 134.5(3)
C14 Co1 C16 . . 113.7(3)
C18 Co1 C11 . . 109.0(3)
C13 Co1 C11 . . 68.6(3)
C19 Co1 C11 . . 113.8(3)
C12 Co1 C11 . . 40.8(3)
C14 Co1 C11 . . 68.7(3)
C16 Co1 C11 . . 174.4(3)
C18 Co1 C15 . . 134.2(4)
C13 Co1 C15 . . 68.1(3)
C19 Co1 C15 . . 110.0(3)
C12 Co1 C15 . . 68.1(3)
C14 Co1 C15 . . 40.4(3)
C16 Co1 C15 . . 144.1(3)
C11 Co1 C15 . . 40.8(3)
C18 Co1 C17 . . 40.6(3)
C13 Co1 C17 . . 114.6(4)
C19 Co1 C17 . . 67.9(4)
C12 Co1 C17 . . 110.0(3)
C14 Co1 C17 . . 145.0(4)
C16 Co1 C17 . . 41.2(3)
C11 Co1 C17 . . 134.1(3)
C15 Co1 C17 . . 173.9(3)
C18 Co1 C110 . . 68.4(3)
C13 Co1 C110 . . 134.9(4)
C19 Co1 C110 . . 40.3(3)
C12 Co1 C110 . . 174.4(3)
C14 Co1 C110 . . 109.8(3)
C16 Co1 C110 . . 40.8(3)
C11 Co1 C110 . . 144.1(3)
C15 Co1 C110 . . 114.1(3)
C17 Co1 C110 . . 68.4(3)
C12 C11 C15 . . 106.6(7)
C12 C11 Co1 . . 69.4(4)
C15 C11 Co1 . . 69.6(4)
C12 C11 H11 . . 126.7
C15 C11 H11 . . 126.7
Co1 C11 H11 . . 125.9
C13 C12 C11 . . 108.5(7)
C13 C12 Co1 . . 69.4(4)
C11 C12 Co1 . . 69.8(4)
C13 C12 H12 . . 125.7
C11 C12 H12 . . 125.7
Co1 C12 H12 . . 126.7
C12 C13 C14 . . 108.7(7)
C12 C13 Co1 . . 70.4(5)
C14 C13 Co1 . . 70.2(4)
C12 C13 H13 . . 125.7
C14 C13 H13 . . 125.7
Co1 C13 H13 . . 125.4
C15 C14 C13 . . 107.4(7)
C15 C14 Co1 . . 69.9(4)
C13 C14 Co1 . . 69.1(5)
C15 C14 H14 . . 126.3
C13 C14 H14 . . 126.3
Co1 C14 H14 . . 126.3
C14 C15 C11 . . 108.7(7)
C14 C15 Co1 . . 69.6(4)
C11 C15 Co1 . . 69.5(4)
C14 C15 H15 . . 125.7
C11 C15 H15 . . 125.7
Co1 C15 H15 . . 126.8
C110 C16 C17 . . 106.8(7)
C110 C16 Co1 . . 70.0(4)
C17 C16 Co1 . . 69.6(4)
C110 C16 H16 . . 126.6
C17 C16 H16 . . 126.6
Co1 C16 H16 . . 125.4
C18 C17 C16 . . 108.0(7)
C18 C17 Co1 . . 68.8(5)
C16 C17 Co1 . . 69.2(4)
C18 C17 H17 . . 126.0
C16 C17 H17 . . 126.0
Co1 C17 H17 . . 127.6
C19 C18 C17 . . 108.1(7)
C19 C18 Co1 . . 70.2(5)
C17 C18 Co1 . . 70.6(5)
C19 C18 H18 . . 126.0
C17 C18 H18 . . 126.0
Co1 C18 H18 . . 124.9
C18 C19 C110 . . 109.0(8)
C18 C19 Co1 . . 69.3(5)
C110 C19 Co1 . . 70.5(5)
C18 C19 H19 . . 125.5
C110 C19 H19 . . 125.5
Co1 C19 H19 . . 126.3
C19 C110 C16 . . 108.0(7)
C19 C110 Co1 . . 69.2(4)
C16 C110 Co1 . . 69.2(4)
C19 C110 H110 . . 126.0
C16 C110 H110 . . 126.0
Co1 C110 H110 . . 127.2
C29 Co2 C210 . . 41.1(3)
C29 Co2 C26 . . 68.3(3)
C210 Co2 C26 . . 40.8(3)
C29 Co2 C25 . . 142.8(4)
C210 Co2 C25 . . 175.7(3)
C26 Co2 C25 . . 135.7(3)
C29 Co2 C22 . . 110.6(3)
C210 Co2 C22 . . 113.3(3)
C26 Co2 C22 . . 143.4(3)
C25 Co2 C22 . . 68.2(3)
C29 Co2 C21 . . 113.6(3)
C210 Co2 C21 . . 143.4(3)
C26 Co2 C21 . . 175.2(3)
C25 Co2 C21 . . 40.3(3)
C22 Co2 C21 . . 40.8(3)
C29 Co2 C23 . . 136.3(4)
C210 Co2 C23 . . 109.9(3)
C26 Co2 C23 . . 113.4(3)
C25 Co2 C23 . . 68.4(3)
C22 Co2 C23 . . 40.9(3)
C21 Co2 C23 . . 68.6(3)
C29 Co2 C28 . . 41.2(3)
C210 Co2 C28 . . 69.3(3)
C26 Co2 C28 . . 68.2(3)
C25 Co2 C28 . . 112.6(3)
C22 Co2 C28 . . 136.3(3)
C21 Co2 C28 . . 110.0(3)
C23 Co2 C28 . . 176.8(3)
C29 Co2 C27 . . 68.3(3)
C210 Co2 C27 . . 68.8(3)
C26 Co2 C27 . . 40.5(3)
C25 Co2 C27 . . 110.0(3)
C22 Co2 C27 . . 175.7(3)
C21 Co2 C27 . . 135.4(3)
C23 Co2 C27 . . 142.7(3)
C28 Co2 C27 . . 40.2(3)
C29 Co2 C24 . . 176.3(3)
C210 Co2 C24 . . 135.4(3)
C26 Co2 C24 . . 109.7(3)
C25 Co2 C24 . . 40.7(3)
C22 Co2 C24 . . 69.0(3)
C21 Co2 C24 . . 68.7(3)
C23 Co2 C24 . . 41.1(3)
C28 Co2 C24 . . 141.5(3)
C27 Co2 C24 . . 112.4(3)
C25 C21 C22 . . 108.0(7)
C25 C21 Co2 . . 69.7(4)
C22 C21 Co2 . . 69.5(4)
C25 C21 H21 . . 126.0
C22 C21 H21 . . 126.0
Co2 C21 H21 . . 126.3
C21 C22 C23 . . 107.9(7)
C21 C22 Co2 . . 69.7(4)
C23 C22 Co2 . . 69.9(4)
C21 C22 H22 . . 126.0
C23 C22 H22 . . 126.0
Co2 C22 H22 . . 126.0
C22 C23 C24 . . 108.1(7)
C22 C23 Co2 . . 69.3(4)
C24 C23 Co2 . . 69.8(4)
C22 C23 H23 . . 126.0
C24 C23 H23 . . 126.0
Co2 C23 H23 . . 126.5
C25 C24 C23 . . 106.4(7)
C25 C24 Co2 . . 68.9(4)
C23 C24 Co2 . . 69.0(4)
C25 C24 H24 . . 126.8
C23 C24 H24 . . 126.8
Co2 C24 H24 . . 126.8
C21 C25 C24 . . 109.5(7)
C21 C25 Co2 . . 70.0(4)
C24 C25 Co2 . . 70.3(4)
C21 C25 H25 . . 125.2
C24 C25 H25 . . 125.2
Co2 C25 H25 . . 126.0
C27 C26 C210 . . 109.1(7)
C27 C26 Co2 . . 70.3(4)
C210 C26 Co2 . . 69.5(4)
C27 C26 H26 . . 125.5
C210 C26 H26 . . 125.5
Co2 C26 H26 . . 126.3
C28 C27 C26 . . 108.4(7)
C28 C27 Co2 . . 69.8(4)
C26 C27 Co2 . . 69.2(4)
C28 C27 H27 . . 125.8
C26 C27 H27 . . 125.8
Co2 C27 H27 . . 126.8
C27 C28 C29 . . 107.3(7)
C27 C28 Co2 . . 70.0(4)
C29 C28 Co2 . . 68.7(4)
C27 C28 H28 . . 126.4
C29 C28 H28 . . 126.4
Co2 C28 H28 . . 126.5
C210 C29 C28 . . 108.6(7)
C210 C29 Co2 . . 69.6(4)
C28 C29 Co2 . . 70.1(4)
C210 C29 H29 . . 125.7
C28 C29 H29 . . 125.7
Co2 C29 H29 . . 126.1
C26 C210 C29 . . 106.7(7)
C26 C210 Co2 . . 69.7(4)
C29 C210 Co2 . . 69.3(4)
C26 C210 H210 . . 126.7
C29 C210 H210 . . 126.7
Co2 C210 H210 . . 125.9
C35 Co3 C35 . 3_565 180.0(4)
C35 Co3 C34 . . 40.8(3)
C35 Co3 C34 3_565 . 139.2(3)
C35 Co3 C34 . 3_565 139.2(3)
C35 Co3 C34 3_565 3_565 40.8(3)
C34 Co3 C34 . 3_565 180.0
C35 Co3 C32 . . 68.4(3)
C35 Co3 C32 3_565 . 111.6(3)
C34 Co3 C32 . . 68.4(3)
C34 Co3 C32 3_565 . 111.6(3)
C35 Co3 C32 . 3_565 111.6(3)
C35 Co3 C32 3_565 3_565 68.4(3)
C34 Co3 C32 . 3_565 111.6(3)
C34 Co3 C32 3_565 3_565 68.4(3)
C32 Co3 C32 . 3_565 180.0(2)
C35 Co3 C33 . 3_565 111.8(3)
C35 Co3 C33 3_565 3_565 68.2(3)
C34 Co3 C33 . 3_565 139.8(3)
C34 Co3 C33 3_565 3_565 40.2(3)
C32 Co3 C33 . 3_565 139.1(3)
C32 Co3 C33 3_565 3_565 40.9(3)
C35 Co3 C33 . . 68.2(3)
C35 Co3 C33 3_565 . 111.8(3)
C34 Co3 C33 . . 40.2(3)
C34 Co3 C33 3_565 . 139.8(3)
C32 Co3 C33 . . 40.9(3)
C32 Co3 C33 3_565 . 139.1(3)
C33 Co3 C33 3_565 . 180.0000(10)
C35 Co3 C31 . . 40.5(3)
C35 Co3 C31 3_565 . 139.5(3)
C34 Co3 C31 . . 68.2(3)
C34 Co3 C31 3_565 . 111.8(3)
C32 Co3 C31 . . 40.4(3)
C32 Co3 C31 3_565 . 139.6(3)
C33 Co3 C31 3_565 . 111.9(3)
C33 Co3 C31 . . 68.1(3)
C35 Co3 C31 . 3_565 139.5(3)
C35 Co3 C31 3_565 3_565 40.5(3)
C34 Co3 C31 . 3_565 111.8(3)
C34 Co3 C31 3_565 3_565 68.2(3)
C32 Co3 C31 . 3_565 139.6(3)
C32 Co3 C31 3_565 3_565 40.4(3)
C33 Co3 C31 3_565 3_565 68.1(3)
C33 Co3 C31 . 3_565 111.9(3)
C31 Co3 C31 . 3_565 180.0(3)
C32 C31 C35 . . 108.0(7)
C32 C31 Co3 . . 69.3(4)
C35 C31 Co3 . . 69.1(4)
C32 C31 H31 . . 126.0
C35 C31 H31 . . 126.0
Co3 C31 H31 . . 127.2
C31 C32 C33 . . 107.6(7)
C31 C32 Co3 . . 70.3(4)
C33 C32 Co3 . . 69.6(4)
C31 C32 H32 . . 126.2
C33 C32 H32 . . 126.2
Co3 C32 H32 . . 125.5
C34 C33 C32 . . 108.2(7)
C34 C33 Co3 . . 69.7(4)
C32 C33 Co3 . . 69.5(4)
C34 C33 H33 . . 125.9
C32 C33 H33 . . 125.9
Co3 C33 H33 . . 126.4
C33 C34 C35 . . 108.2(7)
C33 C34 Co3 . . 70.0(4)
C35 C34 Co3 . . 69.6(4)
C33 C34 H34 . . 125.9
C35 C34 H34 . . 125.9
Co3 C34 H34 . . 126.1
C31 C35 C34 . . 107.9(7)
C31 C35 Co3 . . 70.4(4)
C34 C35 Co3 . . 69.7(4)
C31 C35 H35 . . 126.0
C34 C35 H35 . . 126.0
Co3 C35 H35 . . 125.5
C44 Co4 C44 3 . 180.0(9)
C44 Co4 C43 3 . 39.9(4)
C44 Co4 C43 . . 140.1(4)
C44 Co4 C43 3 3 140.1(4)
C44 Co4 C43 . 3 39.9(4)
C43 Co4 C43 . 3 180.0(7)
C44 Co4 C45 3 . 140.4(4)
C44 Co4 C45 . . 39.6(4)
C43 Co4 C45 . . 113.1(4)
C43 Co4 C45 3 . 66.9(4)
C44 Co4 C45 3 3 39.6(4)
C44 Co4 C45 . 3 140.4(4)
C43 Co4 C45 . 3 66.9(4)
C43 Co4 C45 3 3 113.1(4)
C45 Co4 C45 . 3 180.0(7)
C44 Co4 C41 3 . 66.7(4)
C44 Co4 C41 . . 113.3(4)
C43 Co4 C41 . . 67.7(3)
C43 Co4 C41 3 . 112.3(3)
C45 Co4 C41 . . 141.0(4)
C45 Co4 C41 3 . 39.0(4)
C44 Co4 C41 3 3 113.3(4)
C44 Co4 C41 . 3 66.7(4)
C43 Co4 C41 . 3 112.3(3)
C43 Co4 C41 3 3 67.7(3)
C45 Co4 C41 . 3 39.0(4)
C45 Co4 C41 3 3 141.0(4)
C41 Co4 C41 . 3 180.0(5)
C44 Co4 C42 3 3 112.2(4)
C44 Co4 C42 . 3 67.8(4)
C43 Co4 C42 . 3 139.0(4)
C43 Co4 C42 3 3 41.0(4)
C45 Co4 C42 . 3 67.2(4)
C45 Co4 C42 3 3 112.8(4)
C41 Co4 C42 . 3 139.4(4)
C41 Co4 C42 3 3 40.6(4)
C44 Co4 C42 3 . 67.8(4)
C44 Co4 C42 . . 112.2(4)
C43 Co4 C42 . . 41.0(4)
C43 Co4 C42 3 . 139.0(4)
C45 Co4 C42 . . 112.8(4)
C45 Co4 C42 3 . 67.2(4)
C41 Co4 C42 . . 40.6(4)
C41 Co4 C42 3 . 139.4(4)
C42 Co4 C42 3 . 180.0(6)
C45 C41 C42 3 . 108.6(9)
C45 C41 Co4 3 . 70.2(5)
C42 C41 Co4 . . 69.9(5)
C45 C41 H41 3 . 125.7
C42 C41 H41 . . 125.7
Co4 C41 H41 . . 125.8
C41 C42 C43 . . 105.8(8)
C41 C42 Co4 . . 69.5(5)
C43 C42 Co4 . . 69.0(5)
C41 C42 H42 . . 127.1
C43 C42 H42 . . 127.1
Co4 C42 H42 . . 125.9
C44 C43 C42 3 . 107.7(8)
C44 C43 Co4 3 . 69.9(5)
C42 C43 Co4 . . 70.0(5)
C44 C43 H43 3 . 126.1
C42 C43 H43 . . 126.1
Co4 C43 H43 . . 125.6
C45 C44 C43 . 3 108.4(9)
C45 C44 Co4 . . 70.3(5)
C43 C44 Co4 3 . 70.2(5)
C45 C44 H44 . . 125.8
C43 C44 H44 3 . 125.8
Co4 C44 H44 . . 125.3
C41 C45 C44 3 . 109.5(9)
C41 C45 Co4 3 . 70.8(5)
C44 C45 Co4 . . 70.0(5)
C41 C45 H45 3 . 125.2
C44 C45 H45 . . 125.2
Co4 C45 H45 . . 125.6
O13 S1 O12 . . 115.5(4)
O13 S1 O11 . . 115.1(3)
O12 S1 O11 . . 114.9(3)
O13 S1 C1 . . 104.0(4)
O12 S1 C1 . . 102.3(4)
O11 S1 C1 . . 102.4(3)
F13 C1 F12 . . 107.7(6)
F13 C1 F11 . . 107.2(7)
F12 C1 F11 . . 106.7(6)
F13 C1 S1 . . 112.1(5)
F12 C1 S1 . . 111.8(6)
F11 C1 S1 . . 111.1(5)
O23 S2 O22 . . 115.2(4)
O23 S2 O21 . . 115.2(4)
O22 S2 O21 . . 115.0(4)
O23 S2 C2 . . 104.0(4)
O22 S2 C2 . . 102.5(4)
O21 S2 C2 . . 102.4(4)
F22 C2 F23 . . 107.4(6)
F22 C2 F21 . . 107.8(6)
F23 C2 F21 . . 106.9(6)
F22 C2 S2 . . 111.7(6)
F23 C2 S2 . . 110.8(5)
F21 C2 S2 . . 112.1(5)
O31 S3 O32 . . 115.1(4)
O31 S3 O33 . . 114.9(3)
O32 S3 O33 . . 114.9(4)
O31 S3 C3 . . 102.4(3)
O32 S3 C3 . . 103.4(4)
O33 S3 C3 . . 103.7(4)
F32 C3 F33 . . 109.0(7)
F32 C3 F31 . . 106.6(7)
F33 C3 F31 . . 106.1(6)
F32 C3 S3 . . 112.3(5)
F33 C3 S3 . . 111.7(6)
F31 C3 S3 . . 110.9(5)

loop_
_geom_bond_atom_site_label_1
_geom_bond_atom_site_label_2
_geom_bond_site_symmetry_2
_geom_bond_distance
_geom_bond_publ_flag
Co1 C11 . 2.029(7) yes
Co1 C12 . 2.025(7) yes
Co1 C13 . 2.012(8) yes
Co1 C14 . 2.027(7) yes
Co1 C15 . 2.031(7) yes
Co1 C16 . 2.028(8) yes
Co1 C17 . 2.034(7) yes
Co1 C18 . 2.011(8) yes
Co1 C19 . 2.022(8) yes
Co1 C110 . 2.038(7) yes
C11 C12 . 1.414(10) ?
C11 C15 . 1.417(10) ?
C11 H11 . 0.9500 ?
C12 C13 . 1.390(11) ?
C12 H12 . 0.9500 ?
C13 C14 . 1.406(11) ?
C13 H13 . 0.9500 ?
C14 C15 . 1.401(11) ?
C14 H14 . 0.9500 ?
C15 H15 . 0.9500 ?
C16 C110 . 1.419(10) ?
C16 C17 . 1.430(11) ?
C16 H16 . 0.9500 ?
C17 C18 . 1.403(12) ?
C17 H17 . 0.9500 ?
C18 C19 . 1.396(12) ?
C18 H18 . 0.9500 ?
C19 C110 . 1.399(11) ?
C19 H19 . 0.9500 ?
C110 H110 . 0.9500 ?
Co2 C21 . 2.023(7) yes
Co2 C22 . 2.020(7) yes
Co2 C23 . 2.027(7) yes
Co2 C24 . 2.038(7) yes
Co2 C25 . 2.020(7) yes
Co2 C26 . 2.018(7) yes
Co2 C27 . 2.032(7) yes
Co2 C28 . 2.029(8) yes
Co2 C29 . 2.011(8) yes
Co2 C210 . 2.016(7) yes
C21 C25 . 1.391(10) ?
C21 C22 . 1.410(10) ?
C21 H21 . 0.9500 ?
C22 C23 . 1.413(10) ?
C22 H22 . 0.9500 ?
C23 C24 . 1.427(10) ?
C23 H23 . 0.9500 ?
C24 C25 . 1.413(10) ?
C24 H24 . 0.9500 ?
C25 H25 . 0.9500 ?
C26 C27 . 1.401(10) ?
C26 C210 . 1.405(10) ?
C26 H26 . 0.9500 ?
C27 C28 . 1.396(11) ?
C27 H27 . 0.9500 ?
C28 C29 . 1.422(12) ?
C28 H28 . 0.9500 ?
C29 C210 . 1.413(11) ?
C29 H29 . 0.9500 ?
C210 H210 . 0.9500 ?
Co3 C31 . 2.035(7) yes
Co3 C31 3_565 2.035(7) yes
Co3 C32 . 2.022(7) yes
Co3 C32 3_565 2.022(7) yes
Co3 C33 3_565 2.023(7) yes
Co3 C33 . 2.023(7) yes
Co3 C34 . 2.020(7) yes
Co3 C34 3_565 2.020(7) yes
Co3 C35 . 2.019(7) yes
Co3 C35 3_565 2.019(7) yes
C31 C32 . 1.402(10) ?
C31 C35 . 1.404(11) ?
C31 H31 . 0.9500 ?
C32 C33 . 1.413(11) ?
C32 H32 . 0.9500 ?
C33 C34 . 1.390(10) ?
C33 H33 . 0.9500 ?
C34 C35 . 1.406(11) ?
C34 H34 . 0.9500 ?
C35 H35 . 0.9500 ?
Co4 C41 . 2.017(9) yes
Co4 C41 3 2.017(9) yes
Co4 C42 3 2.022(8) yes
Co4 C42 . 2.022(8) yes
Co4 C43 . 2.010(7) yes
Co4 C43 3 2.010(7) yes
Co4 C44 3 2.007(8) yes
Co4 C44 . 2.007(8) yes
Co4 C45 . 2.010(8) yes
Co4 C45 3 2.010(8) yes
C41 C45 3 1.345(13) ?
C41 C42 . 1.401(12) ?
C41 H41 . 0.9500 ?
C42 C43 . 1.412(12) ?
C42 H42 . 0.9500 ?
C43 C44 3 1.370(13) ?
C43 H43 . 0.9500 ?
C44 C45 . 1.362(14) ?
C44 C43 3 1.370(13) ?
C44 H44 . 0.9500 ?
C45 C41 3 1.345(13) ?
C45 H45 . 0.9500 ?
S1 O11 . 1.439(5) yes
S1 O12 . 1.434(5) yes
S1 O13 . 1.434(6) yes
S1 C1 . 1.814(8) ?
C1 F13 . 1.306(9) ?
C1 F12 . 1.326(8) ?
C1 F11 . 1.346(8) ?
S2 O21 . 1.446(5) yes
S2 O22 . 1.441(5) yes
S2 O23 . 1.431(6) yes
S2 C2 . 1.807(8) ?
C2 F22 . 1.330(8) ?
C2 F23 . 1.331(8) ?
C2 F21 . 1.334(9) ?
S3 O31 . 1.431(5) yes
S3 O32 . 1.431(6) yes
S3 O33 . 1.438(5) yes
S3 C3 . 1.822(8) ?
C3 F32 . 1.310(9) ?
C3 F33 . 1.320(8) ?
C3 F31 . 1.343(8) ?

loop_
_geom_hbond_atom_site_label_D
_geom_hbond_atom_site_label_H
_geom_hbond_atom_site_label_A
_geom_hbond_site_symmetry_A
_geom_hbond_distance_DH
_geom_hbond_distance_HA
_geom_hbond_distance_DA
_geom_hbond_angle_DHA
C11 H11 O12 1_554 0.95 2.43 3.285(10) 149
C16 H16 O22 3_656 0.95 2.56 3.474(11) 161
C17 H17 O31 3_656 0.95 2.48 3.203(10) 133
C19 H19 O13 1_554 0.95 2.56 3.429(10) 152
C21 H21 O21 1_565 0.95 2.58 3.221(10) 125
C23 H23 O11 1_565 0.95 2.43 3.347(10) 162
C24 H24 O33 2_656 0.95 2.55 3.465(10) 161
C26 H26 O31 2_656 0.95 2.57 3.249(10) 128
C28 H28 O21 3_666 0.95 2.36 3.243(10) 154
C29 H29 O22 1_565 0.95 2.57 3.438(11) 152
C32 H32 O33 1_554 0.95 2.47 3.245(10) 138
C41 H41 O12 3_656 0.95 2.53 3.332(12) 142
C42 H42 O32 1_554 0.95 2.45 3.334(11) 155
C210 H210 O12 1_565 0.95 2.57 3.425(9) 151

loop_
_geom_torsion_atom_site_label_1
_geom_torsion_atom_site_label_2
_geom_torsion_atom_site_label_3
_geom_torsion_atom_site_label_4
_geom_torsion_site_symmetry_1
_geom_torsion_site_symmetry_4
_geom_torsion
C18 Co1 C11 C12 . . 105.3(5)
C13 Co1 C11 C12 . . -36.9(5)
C19 Co1 C11 C12 . . 148.7(5)
C14 Co1 C11 C12 . . -80.8(5)
C15 Co1 C11 C12 . . -117.8(7)
C17 Co1 C11 C12 . . 67.0(7)
C110 Co1 C11 C12 . . -175.6(5)
C18 Co1 C11 C15 . . -136.9(5)
C13 Co1 C11 C15 . . 80.8(5)
C19 Co1 C11 C15 . . -93.6(5)
C12 Co1 C11 C15 . . 117.8(7)
C14 Co1 C11 C15 . . 36.9(5)
C17 Co1 C11 C15 . . -175.2(5)
C110 Co1 C11 C15 . . -57.8(7)
C15 C11 C12 C13 . . -1.3(9)
Co1 C11 C12 C13 . . 58.7(5)
C15 C11 C12 Co1 . . -60.0(5)
C18 Co1 C12 C13 . . 148.5(5)
C19 Co1 C12 C13 . . -175.5(6)
C14 Co1 C12 C13 . . -37.8(5)
C16 Co1 C12 C13 . . 64.5(6)
C11 Co1 C12 C13 . . -120.1(7)
C15 Co1 C12 C13 . . -81.5(5)
C17 Co1 C12 C13 . . 104.7(5)
C18 Co1 C12 C11 . . -91.5(5)
C13 Co1 C12 C11 . . 120.1(7)
C19 Co1 C12 C11 . . -55.5(7)
C14 Co1 C12 C11 . . 82.3(5)
C16 Co1 C12 C11 . . -175.4(5)
C15 Co1 C12 C11 . . 38.6(5)
C17 Co1 C12 C11 . . -135.2(5)
C11 C12 C13 C14 . . 1.1(9)
Co1 C12 C13 C14 . . 60.0(6)
C11 C12 C13 Co1 . . -58.9(5)
C18 Co1 C13 C12 . . -55.4(8)
C14 Co1 C13 C12 . . 119.4(7)
C16 Co1 C13 C12 . . -136.9(5)
C11 Co1 C13 C12 . . 37.4(4)
C15 Co1 C13 C12 . . 81.6(5)
C17 Co1 C13 C12 . . -92.5(5)
C110 Co1 C13 C12 . . -175.8(4)
C18 Co1 C13 C14 . . -174.8(6)
C12 Co1 C13 C14 . . -119.4(7)
C16 Co1 C13 C14 . . 103.8(5)
C11 Co1 C13 C14 . . -81.9(5)
C15 Co1 C13 C14 . . -37.8(5)
C17 Co1 C13 C14 . . 148.2(5)
C110 Co1 C13 C14 . . 64.9(6)
C12 C13 C14 C15 . . -0.4(9)
Co1 C13 C14 C15 . . 59.7(5)
C12 C13 C14 Co1 . . -60.1(6)
C13 Co1 C14 C15 . . -118.7(7)
C19 Co1 C14 C15 . . 65.7(6)
C12 Co1 C14 C15 . . -81.4(5)
C16 Co1 C14 C15 . . 148.2(5)
C11 Co1 C14 C15 . . -37.3(5)
C17 Co1 C14 C15 . . -175.5(5)
C110 Co1 C14 C15 . . 104.2(5)
C19 Co1 C14 C13 . . -175.6(5)
C12 Co1 C14 C13 . . 37.4(5)
C16 Co1 C14 C13 . . -93.1(5)
C11 Co1 C14 C13 . . 81.4(5)
C15 Co1 C14 C13 . . 118.7(7)
C17 Co1 C14 C13 . . -56.8(8)
C110 Co1 C14 C13 . . -137.0(5)
C13 C14 C15 C11 . . -0.4(9)
Co1 C14 C15 C11 . . 58.7(5)
C13 C14 C15 Co1 . . -59.1(5)
C12 C11 C15 C14 . . 1.1(9)
Co1 C11 C15 C14 . . -58.8(5)
C12 C11 C15 Co1 . . 59.8(5)
C18 Co1 C15 C14 . . -175.4(5)
C13 Co1 C15 C14 . . 38.1(5)
C19 Co1 C15 C14 . . -136.2(5)
C12 Co1 C15 C14 . . 81.6(5)
C16 Co1 C15 C14 . . -55.5(8)
C11 Co1 C15 C14 . . 120.2(7)
C110 Co1 C15 C14 . . -92.7(5)
C18 Co1 C15 C11 . . 64.4(6)
C13 Co1 C15 C11 . . -82.1(5)
C19 Co1 C15 C11 . . 103.6(5)
C12 Co1 C15 C11 . . -38.6(5)
C14 Co1 C15 C11 . . -120.2(7)
C16 Co1 C15 C11 . . -175.7(5)
C110 Co1 C15 C11 . . 147.0(5)
C18 Co1 C16 C110 . . 80.7(5)
C13 Co1 C16 C110 . . -137.2(5)
C19 Co1 C16 C110 . . 37.1(5)
C12 Co1 C16 C110 . . -175.4(5)
C14 Co1 C16 C110 . . -93.4(5)
C15 Co1 C16 C110 . . -57.7(8)
C17 Co1 C16 C110 . . 117.7(7)
C18 Co1 C16 C17 . . -37.0(5)
C13 Co1 C16 C17 . . 105.2(6)
C19 Co1 C16 C17 . . -80.6(6)
C12 Co1 C16 C17 . . 66.9(7)
C14 Co1 C16 C17 . . 149.0(5)
C15 Co1 C16 C17 . . -175.4(5)
C110 Co1 C16 C17 . . -117.7(7)
C110 C16 C17 C18 . . -2.4(9)
Co1 C16 C17 C18 . . 58.0(6)
C110 C16 C17 Co1 . . -60.4(5)
C13 Co1 C17 C18 . . 147.5(5)
C19 Co1 C17 C18 . . -38.0(5)
C12 Co1 C17 C18 . . 104.1(5)
C14 Co1 C17 C18 . . -175.6(6)
C16 Co1 C17 C18 . . -120.2(7)
C11 Co1 C17 C18 . . 64.3(7)
C110 Co1 C17 C18 . . -81.6(5)
C18 Co1 C17 C16 . . 120.2(7)
C13 Co1 C17 C16 . . -92.3(6)
C19 Co1 C17 C16 . . 82.1(5)
C12 Co1 C17 C16 . . -135.7(5)
C14 Co1 C17 C16 . . -55.4(8)
C11 Co1 C17 C16 . . -175.6(5)
C110 Co1 C17 C16 . . 38.5(5)
C16 C17 C18 C19 . . 2.3(9)
Co1 C17 C18 C19 . . 60.5(6)
C16 C17 C18 Co1 . . -58.2(6)
C13 Co1 C18 C19 . . -175.8(6)
C12 Co1 C18 C19 . . 148.5(5)
C16 Co1 C18 C19 . . -80.9(5)
C11 Co1 C18 C19 . . 104.8(5)
C15 Co1 C18 C19 . . 66.2(7)
C17 Co1 C18 C19 . . -118.5(7)
C110 Co1 C18 C19 . . -36.9(5)
C13 Co1 C18 C17 . . -57.4(8)
C19 Co1 C18 C17 . . 118.5(7)
C12 Co1 C18 C17 . . -93.1(5)
C16 Co1 C18 C17 . . 37.6(5)
C11 Co1 C18 C17 . . -136.8(5)
C15 Co1 C18 C17 . . -175.4(5)
C110 Co1 C18 C17 . . 81.5(5)
C17 C18 C19 C110 . . -1.3(10)
Co1 C18 C19 C110 . . 59.4(6)
C17 C18 C19 Co1 . . -60.7(6)
C12 Co1 C19 C18 . . -55.7(8)
C14 Co1 C19 C18 . . -174.7(5)
C16 Co1 C19 C18 . . 82.7(6)
C11 Co1 C19 C18 . . -91.8(6)
C15 Co1 C19 C18 . . -135.8(5)
C17 Co1 C19 C18 . . 38.1(5)
C110 Co1 C19 C18 . . 120.3(7)
C18 Co1 C19 C110 . . -120.3(7)
C12 Co1 C19 C110 . . -175.9(5)
C14 Co1 C19 C110 . . 65.0(6)
C16 Co1 C19 C110 . . -37.6(4)
C11 Co1 C19 C110 . . 148.0(4)
C15 Co1 C19 C110 . . 104.0(5)
C17 Co1 C19 C110 . . -82.1(5)
C18 C19 C110 C16 . . -0.3(9)
Co1 C19 C110 C16 . . 58.5(5)
C18 C19 C110 Co1 . . -58.7(6)
C17 C16 C110 C19 . . 1.6(9)
Co1 C16 C110 C19 . . -58.5(5)
C17 C16 C110 Co1 . . 60.1(5)
C18 Co1 C110 C19 . . 37.1(5)
C13 Co1 C110 C19 . . -175.5(5)
C14 Co1 C110 C19 . . -136.5(5)
C16 Co1 C110 C19 . . 119.8(7)
C11 Co1 C110 C19 . . -55.7(7)
C15 Co1 C110 C19 . . -93.1(5)
C17 Co1 C110 C19 . . 80.9(6)
C18 Co1 C110 C16 . . -82.7(5)
C13 Co1 C110 C16 . . 64.7(6)
C19 Co1 C110 C16 . . -119.8(7)
C14 Co1 C110 C16 . . 103.6(5)
C11 Co1 C110 C16 . . -175.6(5)
C15 Co1 C110 C16 . . 147.1(5)
C17 Co1 C110 C16 . . -38.9(5)
C29 Co2 C21 C25 . . -146.0(5)
C210 Co2 C21 C25 . . 176.3(5)
C22 Co2 C21 C25 . . 119.3(6)
C23 Co2 C21 C25 . . 81.4(5)
C28 Co2 C21 C25 . . -101.6(5)
C27 Co2 C21 C25 . . -63.6(6)
C24 Co2 C21 C25 . . 37.1(4)
C29 Co2 C21 C22 . . 94.7(5)
C210 Co2 C21 C22 . . 57.0(7)
C25 Co2 C21 C22 . . -119.3(6)
C23 Co2 C21 C22 . . -37.9(4)
C28 Co2 C21 C22 . . 139.0(5)
C27 Co2 C21 C22 . . 177.1(5)
C24 Co2 C21 C22 . . -82.2(5)
C25 C21 C22 C23 . . 0.3(8)
Co2 C21 C22 C23 . . 59.6(5)
C25 C21 C22 Co2 . . -59.3(5)
C29 Co2 C22 C21 . . -102.7(5)
C210 Co2 C22 C21 . . -147.0(5)
C26 Co2 C22 C21 . . 176.4(5)
C25 Co2 C22 C21 . . 37.4(4)
C23 Co2 C22 C21 . . 119.0(6)
C28 Co2 C22 C21 . . -63.1(6)
C24 Co2 C22 C21 . . 81.2(5)
C29 Co2 C22 C23 . . 138.3(5)
C210 Co2 C22 C23 . . 93.9(5)
C26 Co2 C22 C23 . . 57.3(7)
C25 Co2 C22 C23 . . -81.7(5)
C21 Co2 C22 C23 . . -119.0(6)
C28 Co2 C22 C23 . . 177.9(5)
C24 Co2 C22 C23 . . -37.8(4)
C21 C22 C23 C24 . . -0.3(8)
Co2 C22 C23 C24 . . 59.3(5)
C21 C22 C23 Co2 . . -59.5(5)
C29 Co2 C23 C22 . . -64.4(6)
C210 Co2 C23 C22 . . -103.0(5)
C26 Co2 C23 C22 . . -146.9(4)
C25 Co2 C23 C22 . . 81.3(5)
C21 Co2 C23 C22 . . 37.9(4)
C27 Co2 C23 C22 . . 176.2(5)
C24 Co2 C23 C22 . . 119.5(6)
C29 Co2 C23 C24 . . 176.1(5)
C210 Co2 C23 C24 . . 137.5(5)
C26 Co2 C23 C24 . . 93.6(5)
C25 Co2 C23 C24 . . -38.2(4)
C22 Co2 C23 C24 . . -119.5(6)
C21 Co2 C23 C24 . . -81.7(5)
C27 Co2 C23 C24 . . 56.7(7)
C22 C23 C24 C25 . . 0.1(8)
Co2 C23 C24 C25 . . 59.0(5)
C22 C23 C24 Co2 . . -58.9(5)
C210 Co2 C24 C25 . . 177.0(4)
C26 Co2 C24 C25 . . 138.4(4)
C22 Co2 C24 C25 . . -80.6(5)
C21 Co2 C24 C25 . . -36.7(4)
C23 Co2 C24 C25 . . -118.2(6)
C28 Co2 C24 C25 . . 59.0(7)
C27 Co2 C24 C25 . . 95.0(5)
C210 Co2 C24 C23 . . -64.8(6)
C26 Co2 C24 C23 . . -103.4(5)
C25 Co2 C24 C23 . . 118.2(6)
C22 Co2 C24 C23 . . 37.6(4)
C21 Co2 C24 C23 . . 81.5(5)
C28 Co2 C24 C23 . . 177.2(5)
C27 Co2 C24 C23 . . -146.8(5)
C22 C21 C25 C24 . . -0.2(8)
Co2 C21 C25 C24 . . -59.4(5)
C22 C21 C25 Co2 . . 59.2(5)
C23 C24 C25 C21 . . 0.1(8)
Co2 C24 C25 C21 . . 59.2(5)
C23 C24 C25 Co2 . . -59.1(5)
C29 Co2 C25 C21 . . 57.9(7)
C26 Co2 C25 C21 . . 176.1(5)
C22 Co2 C25 C21 . . -37.8(4)
C23 Co2 C25 C21 . . -82.0(5)
C28 Co2 C25 C21 . . 94.8(5)
C27 Co2 C25 C21 . . 138.0(5)
C24 Co2 C25 C21 . . -120.5(6)
C29 Co2 C25 C24 . . 178.5(5)
C26 Co2 C25 C24 . . -63.3(6)
C22 Co2 C25 C24 . . 82.7(5)
C21 Co2 C25 C24 . . 120.5(6)
C23 Co2 C25 C24 . . 38.6(4)
C28 Co2 C25 C24 . . -144.7(5)
C27 Co2 C25 C24 . . -101.5(5)
C29 Co2 C26 C27 . . 81.5(5)
C210 Co2 C26 C27 . . 120.3(7)
C25 Co2 C26 C27 . . -63.5(6)
C22 Co2 C26 C27 . . 177.2(5)
C23 Co2 C26 C27 . . -145.9(5)
C28 Co2 C26 C27 . . 37.0(5)
C24 Co2 C26 C27 . . -101.7(5)
C29 Co2 C26 C210 . . -38.7(5)
C25 Co2 C26 C210 . . 176.3(5)
C22 Co2 C26 C210 . . 56.9(7)
C23 Co2 C26 C210 . . 93.8(5)
C28 Co2 C26 C210 . . -83.2(5)
C27 Co2 C26 C210 . . -120.3(7)
C24 Co2 C26 C210 . . 138.0(5)
C210 C26 C27 C28 . . 0.0(8)
Co2 C26 C27 C28 . . -58.9(5)
C210 C26 C27 Co2 . . 58.9(5)
C29 Co2 C27 C28 . . 38.4(5)
C210 Co2 C27 C28 . . 82.7(5)
C26 Co2 C27 C28 . . 120.0(7)
C25 Co2 C27 C28 . . -101.7(5)
C21 Co2 C27 C28 . . -63.7(6)
C23 Co2 C27 C28 . . 178.1(5)
C24 Co2 C27 C28 . . -145.5(5)
C29 Co2 C27 C26 . . -81.6(5)
C210 Co2 C27 C26 . . -37.3(5)
C25 Co2 C27 C26 . . 138.3(5)
C21 Co2 C27 C26 . . 176.3(5)
C23 Co2 C27 C26 . . 58.1(7)
C28 Co2 C27 C26 . . -120.0(7)
C24 Co2 C27 C26 . . 94.5(5)
C26 C27 C28 C29 . . -0.3(8)
Co2 C27 C28 C29 . . -58.8(5)
C26 C27 C28 Co2 . . 58.6(5)
C29 Co2 C28 C27 . . -118.7(7)
C210 Co2 C28 C27 . . -81.1(5)
C26 Co2 C28 C27 . . -37.3(5)
C25 Co2 C28 C27 . . 94.7(5)
C22 Co2 C28 C27 . . 176.3(5)
C21 Co2 C28 C27 . . 137.9(5)
C24 Co2 C28 C27 . . 57.4(7)
C210 Co2 C28 C29 . . 37.6(5)
C26 Co2 C28 C29 . . 81.5(5)
C25 Co2 C28 C29 . . -146.6(5)
C22 Co2 C28 C29 . . -65.0(6)
C21 Co2 C28 C29 . . -103.3(5)
C27 Co2 C28 C29 . . 118.7(7)
C24 Co2 C28 C29 . . 176.1(5)
C27 C28 C29 C210 . . 0.5(9)
Co2 C28 C29 C210 . . -59.2(5)
C27 C28 C29 Co2 . . 59.7(5)
C26 Co2 C29 C210 . . 38.4(4)
C25 Co2 C29 C210 . . 176.9(5)
C22 Co2 C29 C210 . . -102.3(5)
C21 Co2 C29 C210 . . -146.4(5)
C23 Co2 C29 C210 . . -63.2(6)
C28 Co2 C29 C210 . . 119.7(7)
C27 Co2 C29 C210 . . 82.2(5)
C210 Co2 C29 C28 . . -119.7(7)
C26 Co2 C29 C28 . . -81.3(5)
C25 Co2 C29 C28 . . 57.2(7)
C22 Co2 C29 C28 . . 138.0(5)
C21 Co2 C29 C28 . . 93.9(5)
C23 Co2 C29 C28 . . 177.1(5)
C27 Co2 C29 C28 . . -37.6(5)
C27 C26 C210 C29 . . 0.3(8)
Co2 C26 C210 C29 . . 59.7(5)
C27 C26 C210 Co2 . . -59.4(5)
C28 C29 C210 C26 . . -0.5(8)
Co2 C29 C210 C26 . . -60.0(5)
C28 C29 C210 Co2 . . 59.5(5)
C29 Co2 C210 C26 . . 117.8(7)
C22 Co2 C210 C26 . . -147.1(5)
C21 Co2 C210 C26 . . 176.3(5)
C23 Co2 C210 C26 . . -103.1(5)
C28 Co2 C210 C26 . . 80.2(5)
C27 Co2 C210 C26 . . 37.0(5)
C24 Co2 C210 C26 . . -63.8(6)
C26 Co2 C210 C29 . . -117.8(7)
C22 Co2 C210 C29 . . 95.1(5)
C21 Co2 C210 C29 . . 58.4(7)
C23 Co2 C210 C29 . . 139.0(5)
C28 Co2 C210 C29 . . -37.7(5)
C27 Co2 C210 C29 . . -80.9(5)
C24 Co2 C210 C29 . . 178.3(5)
C35 Co3 C31 C32 . . -119.9(7)
C35 Co3 C31 C32 3_565 . 60.1(7)
C34 Co3 C31 C32 . . -81.8(5)
C34 Co3 C31 C32 3_565 . 98.2(5)
C32 Co3 C31 C32 3_565 . 180.0
C33 Co3 C31 C32 3_565 . 141.7(5)
C33 Co3 C31 C32 . . -38.3(5)
C35 Co3 C31 C35 3_565 . 180.0
C34 Co3 C31 C35 . . 38.1(5)
C34 Co3 C31 C35 3_565 . -141.9(5)
C32 Co3 C31 C35 . . 119.9(7)
C32 Co3 C31 C35 3_565 . -60.1(7)
C33 Co3 C31 C35 3_565 . -98.4(5)
C33 Co3 C31 C35 . . 81.6(5)
C35 C31 C32 C33 . . 1.5(9)
Co3 C31 C32 C33 . . 59.8(5)
C35 C31 C32 Co3 . . -58.4(5)
C35 Co3 C32 C31 . . 37.3(5)
C35 Co3 C32 C31 3_565 . -142.7(5)
C34 Co3 C32 C31 . . 81.3(5)
C34 Co3 C32 C31 3_565 . -98.7(5)
C33 Co3 C32 C31 3_565 . -61.5(7)
C33 Co3 C32 C31 . . 118.5(7)
C31 Co3 C32 C31 3_565 . 180.0
C35 Co3 C32 C33 . . -81.2(5)
C35 Co3 C32 C33 3_565 . 98.8(5)
C34 Co3 C32 C33 . . -37.2(5)
C34 Co3 C32 C33 3_565 . 142.8(5)
C33 Co3 C32 C33 3_565 . 180.0
C31 Co3 C32 C33 . . -118.5(7)
C31 Co3 C32 C33 3_565 . 61.5(7)
C31 C32 C33 C34 . . -1.1(9)
Co3 C32 C33 C34 . . 59.2(5)
C31 C32 C33 Co3 . . -60.3(5)
C35 Co3 C33 C34 . . -37.8(5)
C35 Co3 C33 C34 3_565 . 142.2(5)
C34 Co3 C33 C34 3_565 . 180.0
C32 Co3 C33 C34 . . -119.6(7)
C32 Co3 C33 C34 3_565 . 60.4(7)
C31 Co3 C33 C34 . . -81.6(5)
C31 Co3 C33 C34 3_565 . 98.4(5)
C35 Co3 C33 C32 . . 81.7(5)
C35 Co3 C33 C32 3_565 . -98.3(5)
C34 Co3 C33 C32 . . 119.6(7)
C34 Co3 C33 C32 3_565 . -60.4(7)
C32 Co3 C33 C32 3_565 . 180.0
C31 Co3 C33 C32 . . 37.9(4)
C31 Co3 C33 C32 3_565 . -142.1(4)
C32 C33 C34 C35 . . 0.3(9)
Co3 C33 C34 C35 . . 59.3(5)
C32 C33 C34 Co3 . . -59.1(5)
C35 Co3 C34 C33 . . 119.3(7)
C35 Co3 C34 C33 3_565 . -60.7(7)
C32 Co3 C34 C33 . . 37.8(5)
C32 Co3 C34 C33 3_565 . -142.2(5)
C33 Co3 C34 C33 3_565 . 180.0
C31 Co3 C34 C33 . . 81.5(5)
C31 Co3 C34 C33 3_565 . -98.5(5)
C35 Co3 C34 C35 3_565 . 180.0
C32 Co3 C34 C35 . . -81.6(5)
C32 Co3 C34 C35 3_565 . 98.4(5)
C33 Co3 C34 C35 3_565 . 60.7(7)
C33 Co3 C34 C35 . . -119.3(7)
C31 Co3 C34 C35 . . -37.9(5)
C31 Co3 C34 C35 3_565 . 142.1(5)
C32 C31 C35 C34 . . -1.3(9)
Co3 C31 C35 C34 . . -59.8(5)
C32 C31 C35 Co3 . . 58.5(5)
C33 C34 C35 C31 . . 0.6(9)
Co3 C34 C35 C31 . . 60.2(5)
C33 C34 C35 Co3 . . -59.6(5)
C34 Co3 C35 C31 . . -118.7(7)
C34 Co3 C35 C31 3_565 . 61.3(7)
C32 Co3 C35 C31 . . -37.2(5)
C32 Co3 C35 C31 3_565 . 142.8(5)
C33 Co3 C35 C31 3_565 . 98.6(5)
C33 Co3 C35 C31 . . -81.4(5)
C31 Co3 C35 C31 3_565 . 180.0
C34 Co3 C35 C34 3_565 . 180.0
C32 Co3 C35 C34 . . 81.5(5)
C32 Co3 C35 C34 3_565 . -98.5(5)
C33 Co3 C35 C34 3_565 . -142.7(5)
C33 Co3 C35 C34 . . 37.3(5)
C31 Co3 C35 C34 . . 118.7(7)
C31 Co3 C35 C34 3_565 . -61.3(7)
C44 Co4 C41 C45 3 3 36.9(6)
C44 Co4 C41 C45 . 3 -143.1(6)
C43 Co4 C41 C45 . 3 80.3(6)
C43 Co4 C41 C45 3 3 -99.7(6)
C45 Co4 C41 C45 . 3 180.0
C42 Co4 C41 C45 3 3 -60.5(8)
C42 Co4 C41 C45 . 3 119.5(8)
C44 Co4 C41 C42 3 . -82.6(6)
C44 Co4 C41 C42 . . 97.4(6)
C43 Co4 C41 C42 . . -39.2(5)
C43 Co4 C41 C42 3 . 140.8(5)
C45 Co4 C41 C42 . . 60.5(8)
C45 Co4 C41 C42 3 . -119.5(8)
C42 Co4 C41 C42 3 . 180.0
C45 C41 C42 C43 3 . 0.0(9)
Co4 C41 C42 C43 . . 59.8(5)
C45 C41 C42 Co4 3 . -59.8(6)
C44 Co4 C42 C41 3 . 79.5(6)
C44 Co4 C42 C41 . . -100.5(6)
C43 Co4 C42 C41 . . 117.0(8)
C43 Co4 C42 C41 3 . -63.0(8)
C45 Co4 C42 C41 . . -143.5(6)
C45 Co4 C42 C41 3 . 36.5(6)
C41 Co4 C42 C41 3 . 180.0
C44 Co4 C42 C43 3 . -37.5(6)
C44 Co4 C42 C43 . . 142.5(6)
C43 Co4 C42 C43 3 . 180.0
C45 Co4 C42 C43 . . 99.5(6)
C45 Co4 C42 C43 3 . -80.5(6)
C41 Co4 C42 C43 . . -117.0(8)
C41 Co4 C42 C43 3 . 63.0(8)
C41 C42 C43 C44 . 3 -0.1(9)
Co4 C42 C43 C44 . 3 60.0(6)
C41 C42 C43 Co4 . . -60.1(6)
C44 Co4 C43 C44 . 3 180.0
C45 Co4 C43 C44 . 3 142.7(6)
C45 Co4 C43 C44 3 3 -37.3(6)
C41 Co4 C43 C44 . 3 -79.8(6)
C41 Co4 C43 C44 3 3 100.2(6)
C42 Co4 C43 C44 3 3 61.4(8)
C42 Co4 C43 C44 . 3 -118.6(8)
C44 Co4 C43 C42 3 . 118.6(8)
C44 Co4 C43 C42 . . -61.4(8)
C45 Co4 C43 C42 . . -98.8(6)
C45 Co4 C43 C42 3 . 81.2(6)
C41 Co4 C43 C42 . . 38.8(5)
C41 Co4 C43 C42 3 . -141.2(5)
C42 Co4 C43 C42 3 . 180.0
C43 Co4 C44 C45 . . -61.0(8)
C43 Co4 C44 C45 3 . 119.0(8)
C45 Co4 C44 C45 3 . 180.0
C41 Co4 C44 C45 . . -143.7(6)
C41 Co4 C44 C45 3 . 36.3(6)
C42 Co4 C44 C45 3 . 80.5(6)
C42 Co4 C44 C45 . . -99.5(6)
C43 Co4 C44 C43 . 3 180.0
C45 Co4 C44 C43 . 3 -119.0(8)
C45 Co4 C44 C43 3 3 61.0(8)
C41 Co4 C44 C43 . 3 97.4(6)
C41 Co4 C44 C43 3 3 -82.6(6)
C42 Co4 C44 C43 3 3 -38.5(6)
C42 Co4 C44 C43 . 3 141.5(6)
C43 C44 C45 C41 3 3 0.2(10)
Co4 C44 C45 C41 . 3 -59.9(6)
C43 C44 C45 Co4 3 . 60.1(6)
C44 Co4 C45 C41 3 3 -59.8(8)
C44 Co4 C45 C41 . 3 120.2(8)
C43 Co4 C45 C41 . 3 -97.4(6)
C43 Co4 C45 C41 3 3 82.6(6)
C41 Co4 C45 C41 . 3 180.0
C42 Co4 C45 C41 3 3 37.9(6)
C42 Co4 C45 C41 . 3 -142.1(6)
C44 Co4 C45 C44 3 . 180.0
C43 Co4 C45 C44 . . 142.4(6)
C43 Co4 C45 C44 3 . -37.6(6)
C41 Co4 C45 C44 . . 59.8(8)
C41 Co4 C45 C44 3 . -120.2(8)
C42 Co4 C45 C44 3 . -82.3(6)
C42 Co4 C45 C44 . . 97.7(6)
O13 S1 C1 F13 . . 178.0(6)
O12 S1 C1 F13 . . -61.4(6)
O11 S1 C1 F13 . . 57.9(6)
O13 S1 C1 F12 . . 57.0(6)
O12 S1 C1 F12 . . 177.6(5)
O11 S1 C1 F12 . . -63.1(6)
O13 S1 C1 F11 . . -62.1(6)
O12 S1 C1 F11 . . 58.5(6)
O11 S1 C1 F11 . . 177.8(5)
O23 S2 C2 F22 . . 59.5(6)
O22 S2 C2 F22 . . 179.7(5)
O21 S2 C2 F22 . . -60.8(6)
O23 S2 C2 F23 . . 179.1(5)
O22 S2 C2 F23 . . -60.6(6)
O21 S2 C2 F23 . . 58.9(6)
O23 S2 C2 F21 . . -61.6(6)
O22 S2 C2 F21 . . 58.7(6)
O21 S2 C2 F21 . . 178.2(5)
O31 S3 C3 F32 . . -58.8(6)
O32 S3 C3 F32 . . -178.7(6)
O33 S3 C3 F32 . . 61.0(6)
O31 S3 C3 F33 . . 64.0(6)
O32 S3 C3 F33 . . -55.9(6)
O33 S3 C3 F33 . . -176.2(5)
O31 S3 C3 F31 . . -178.0(5)
O32 S3 C3 F31 . . 62.1(6)
O33 S3 C3 F31 . . -58.1(6)
